data_4514790
loop_
_publ_author_name
'Li, Yi-Pan'
'Li, Zi-Qi'
'Zhou, Biying'
'Li, Mao-Lin'
'Xue, Xiao-Song'
'Zhu, Shou-Fei'
'Zhou, Qi-Lin'

_publ_section_title
;
 Chiral Spiro Phosphoric Acid-Catalyzed Friedel--Crafts Conjugate
 Addition/Enantioselective Protonation Reactions
;
_journal_issue 7
_journal_name_full 'ACS Catalysis'
_journal_page_first 6522
_journal_paper_doi 10.1021/acscatal.9b01502
_journal_volume 9
_journal_year 2019
_chemical_absolute_configuration ad
_chemical_formula_moiety 'C19 H17 N O'
_chemical_formula_sum 'C19 H17 N O'
_chemical_formula_weight 275.33
_space_group_crystal_system monoclinic
_space_group_IT_number 4
_space_group_name_Hall 'P 2yb'
_space_group_name_H-M_alt 'P 1 21 1'
_symmetry_space_group_name_Hall 'P 2yb'
_symmetry_space_group_name_H-M 'P 1 21 1'
_atom_sites_solution_hydrogens mixed
_atom_sites_solution_primary dual
_audit_creation_date 2017-09-28
_audit_creation_method
;
Olex2 1.2
(compiled 2017.03.28 svn.r3405 for OlexSys, GUI svn.r5337)
;
_cell_angle_alpha 90
_cell_angle_beta 93.9500(10)
_cell_angle_gamma 90
_cell_formula_units_Z 2
_cell_length_a 9.36780(10)
_cell_length_b 6.94080(10)
_cell_length_c 11.28290(10)
_cell_measurement_reflns_used 10620
_cell_measurement_temperature 294.15
_cell_measurement_theta_max 78.6330
_cell_measurement_theta_min 3.9180
_cell_volume 731.872(15)
_computing_cell_refinement 'CrysAlisPro 1.171.39.3a (Rigaku OD, 2015)'
_computing_data_collection 'CrysAlisPro 1.171.39.3a (Rigaku OD, 2015)'
_computing_data_reduction 'CrysAlisPro 1.171.39.3a (Rigaku OD, 2015)'
_computing_molecular_graphics 'Olex2 (Dolomanov et al., 2009)'
_computing_publication_material 'Olex2 (Dolomanov et al., 2009)'
_computing_structure_refinement 'ShelXL (Sheldrick, 2015)'
_computing_structure_solution 'ShelXT (Sheldrick, 2015)'
_diffrn_ambient_temperature 294.15
_diffrn_detector PILT
_diffrn_measured_fraction_theta_full 0.983
_diffrn_measured_fraction_theta_max 0.968
_diffrn_measurement_details
;
List of Runs (angles in degrees, time in seconds):

  # Type    Start    End  Width  t~exp~   \w     \q     \k     \f   Frames
--------------------------------------------------------------------------
  1  \w   -125.00 -28.00   1.00    5.00    --  -35.00 -72.00   0.00   97
  2  \w   -114.00 -21.00   1.00    5.00    --  -35.00 -72.00 -72.00   93
  3  \w    -50.00  40.00   1.00    5.00    --  -35.00  72.00  36.00   90
  4  \w   -114.00 -21.00   1.00    5.00    --  -35.00 -72.00  36.00   93
  5  \w    -50.00  40.00   1.00    5.00    --  -35.00  43.00   0.00   90
  6  \w   -115.00 -25.00   1.00    5.00    --  -35.00 -44.00 108.00   90
  7  \w   -117.00 -27.00   1.00    5.00    --  -35.00 -44.00-180.00   90
  8  \w   -115.00 -25.00   1.00    5.00    --  -35.00 -72.00 -36.00   90
  9  \w   -125.00 -32.00   1.00    5.00    -- -110.00  43.00-144.00   93
 10  \w   -187.00 -96.00   1.00    5.00    -- -110.00 -44.00  72.00   91
 11  \w   -125.00 -32.00   1.00    5.00    -- -110.00  72.00 108.00   93
 12  \w   -200.00-110.00   1.00    5.00    -- -110.00 -15.00   0.00   90
 13  \w   -187.00 -96.00   1.00    5.00    -- -110.00 -44.00 108.00   91
 14  \w   -123.00 -33.00   1.00    5.00    -- -110.00  72.00  36.00   90
 15  \w   -187.00 -97.00   1.00    5.00    -- -110.00 -44.00 -36.00   90
 16  \w   -187.00 -96.00   1.00    5.00    -- -110.00 -44.00  36.00   91
 17  \w   -187.00 -97.00   1.00    5.00    -- -110.00 -44.00   0.00   90
 18  \w   -115.00 -25.00   1.00    5.00    -- -110.00  72.00  72.00   90
 19  \w   -187.00 -96.00   1.00    5.00    -- -110.00 -72.00   0.00   91
 20  \w   -187.00 -97.00   1.00    5.00    -- -110.00 -44.00 -72.00   90
 21  \w   -187.00 -96.00   1.00    5.00    -- -110.00 -72.00  72.00   91
 22  \w   -187.00 -97.00   1.00    5.00    -- -110.00 -72.00 -72.00   90
 23  \w   -187.00 -96.00   1.00    5.00    -- -110.00 -72.00  36.00   91
 24  \w   -125.00 -33.00   1.00    5.00    -- -110.00  72.00   0.00   92
 25  \w   -187.00 -96.00   1.00    5.00    -- -110.00 -72.00 144.00   91
 26  \w   -187.00 -97.00   1.00    5.00    -- -110.00 -15.00-108.00   90
 27  \w   -200.00-110.00   1.00    5.00    -- -110.00 -15.00 -72.00   90
 28  \w   -200.00-110.00   1.00    5.00    -- -110.00 -15.00  36.00   90
;
_diffrn_measurement_device 'abstract diffractometer'
_diffrn_measurement_device_type 'Rigaku Xtalab P200'
_diffrn_measurement_method '\w scans'
_diffrn_orient_matrix_type 'CrysAlisPro convention (1999,Acta A55,543-557)'
_diffrn_orient_matrix_UB_11 -0.1101469000
_diffrn_orient_matrix_UB_12 0.0105589000
_diffrn_orient_matrix_UB_13 0.0950938000
_diffrn_orient_matrix_UB_21 0.1225592000
_diffrn_orient_matrix_UB_22 -0.0004947000
_diffrn_orient_matrix_UB_23 0.0983411000
_diffrn_orient_matrix_UB_31 0.0054217000
_diffrn_orient_matrix_UB_32 0.2216684000
_diffrn_orient_matrix_UB_33 -0.0042351000
_diffrn_radiation_monochromator confocal
_diffrn_radiation_probe x-ray
_diffrn_radiation_type CuK\a
_diffrn_radiation_wavelength 1.54184
_diffrn_reflns_av_R_equivalents 0.0161
_diffrn_reflns_av_unetI/netI 0.0092
_diffrn_reflns_Laue_measured_fraction_full 0.983
_diffrn_reflns_Laue_measured_fraction_max 0.968
_diffrn_reflns_limit_h_max 11
_diffrn_reflns_limit_h_min -11
_diffrn_reflns_limit_k_max 8
_diffrn_reflns_limit_k_min -6
_diffrn_reflns_limit_l_max 14
_diffrn_reflns_limit_l_min -14
_diffrn_reflns_number 12277
_diffrn_reflns_point_group_measured_fraction_full 0.861
_diffrn_reflns_point_group_measured_fraction_max 0.835
_diffrn_reflns_theta_full 67.684
_diffrn_reflns_theta_max 79.162
_diffrn_reflns_theta_min 3.927
_diffrn_source 'rotating anode'
_diffrn_source_type 'Enhance (Cu) X-ray Source'
_exptl_absorpt_coefficient_mu 0.600
_exptl_absorpt_correction_T_max 1.00000
_exptl_absorpt_correction_T_min 0.76543
_exptl_absorpt_correction_type multi-scan
_exptl_absorpt_process_details
;
CrysAlisPro 1.171.39.3a (Rigaku Oxford Diffraction, 2015)
Empirical absorption correction using spherical harmonics,
 implemented in SCALE3 ABSPACK scaling algorithm.
;
_exptl_crystal_colour colourless
_exptl_crystal_colour_primary colourless
_exptl_crystal_density_diffrn 1.249
_exptl_crystal_description prism
_exptl_crystal_F_000 292
_exptl_crystal_size_max 0.26
_exptl_crystal_size_mid 0.18
_exptl_crystal_size_min 0.16
_refine_diff_density_max 0.095
_refine_diff_density_min -0.092
_refine_diff_density_rms 0.020
_refine_ls_abs_structure_details
;
 Flack x determined using 950 quotients [(I+)-(I-)]/[(I+)+(I-)]
 (Parsons, Flack and Wagner, Acta Cryst. B69 (2013) 249-259).
;
_refine_ls_abs_structure_Flack 0.10(7)
_refine_ls_extinction_coef 0.028(2)
_refine_ls_extinction_expression Fc^*^=kFc[1+0.001xFc^2^\l^3^/sin(2\q)]^-1/4^
_refine_ls_extinction_method 'SHELXL-2014/7 (Sheldrick 2014'
_refine_ls_goodness_of_fit_ref 1.047
_refine_ls_hydrogen_treatment mixed
_refine_ls_matrix_type full
_refine_ls_number_parameters 196
_refine_ls_number_reflns 2641
_refine_ls_number_restraints 1
_refine_ls_restrained_S_all 1.047
_refine_ls_R_factor_all 0.0273
_refine_ls_R_factor_gt 0.0271
_refine_ls_shift/su_max 0.000
_refine_ls_shift/su_mean 0.000
_refine_ls_structure_factor_coef Fsqd
_refine_ls_weighting_details 'w=1/[\s^2^(Fo^2^)+(0.0430P)^2^+0.0450P] where P=(Fo^2^+2Fc^2^)/3'
_refine_ls_weighting_scheme calc
_refine_ls_wR_factor_gt 0.0746
_refine_ls_wR_factor_ref 0.0747
_reflns_Friedel_coverage 0.591
_reflns_Friedel_fraction_full 0.716
_reflns_Friedel_fraction_max 0.677
_reflns_number_gt 2605
_reflns_number_total 2641
_reflns_threshold_expression 'I > 2\s(I)'
_cod_data_source_file cs9b01502_si_004.cif
_cod_data_source_block p20170927a
_cod_database_code 4514790
_shelx_shelxl_version_number 2014/7
_shelx_space_group_comment
;
The symmetry employed for this shelxl refinement is uniquely defined
by the following loop, which should always be used as a source of
symmetry information in preference to the above space-group names.
They are only intended as comments.
;
_shelx_estimated_absorpt_t_max 0.910
_shelx_estimated_absorpt_t_min 0.860
_reflns_odcompleteness_completeness 96.80
_reflns_odcompleteness_iscentric 1
_reflns_odcompleteness_theta 78.92
_olex2_refinement_description
;
1. Fixed Uiso
 At 1.2 times of:
  All C(H) groups, All C(H,H) groups
 At 1.5 times of:
  All C(H,H,H) groups
2.a Ternary CH refined with riding coordinates:
 C10(H10)
2.b Secondary CH2 refined with riding coordinates:
 C11(H11A,H11B), C12(H12A,H12B)
2.c Aromatic/amide H refined with riding coordinates:
 C5(H5), C6(H6), C7(H7), C8(H8), C15(H15), C16(H16), C17(H17), C18(H18)
2.d Idealised Me refined as rotating group:
 C19(H19A,H19B,H19C)
;
_olex2_submission_special_instructions 'No special instructions were received'
_oxdiff_exptl_absorpt_empirical_details
;
Empirical correction (ABSPACK) includes:
- Absorption correction using spherical harmonics
- Frame scaling
- Detector area scaling
;
_oxdiff_exptl_absorpt_empirical_full_max 1.219
_oxdiff_exptl_absorpt_empirical_full_min 0.817

loop_
_space_group_symop_operation_xyz
'x, y, z'
'-x, y+1/2, -z'

loop_
_atom_site_label
_atom_site_type_symbol
_atom_site_fract_x
_atom_site_fract_y
_atom_site_fract_z
_atom_site_U_iso_or_equiv
_atom_site_adp_type
_atom_site_occupancy
_atom_site_site_symmetry_order
_atom_site_calc_flag
_atom_site_refinement_flags_posn
O1 O 0.36190(13) 0.9089(2) 0.79626(11) 0.0666(3) Uani 1 1 d .
N1 N 0.26818(13) 0.2370(2) 0.63296(11) 0.0560(4) Uani 1 1 d .
C1 C 0.34014(14) 0.4098(3) 0.64365(12) 0.0500(4) Uani 1 1 d .
C2 C 0.31581(15) 0.5183(3) 0.54523(13) 0.0541(4) Uani 1 1 d .
C3 C 0.22291(14) 0.4105(3) 0.46395(12) 0.0567(4) Uani 1 1 d .
C4 C 0.19604(14) 0.2344(3) 0.52118(13) 0.0569(4) Uani 1 1 d .
C5 C 0.10949(18) 0.0926(4) 0.46798(16) 0.0733(6) Uani 1 1 d .
H5 H 0.0932 -0.0230 0.5065 0.088 Uiso 1 1 calc R
C6 C 0.0483(2) 0.1299(5) 0.35545(18) 0.0912(8) Uani 1 1 d .
H6 H -0.0107 0.0377 0.3176 0.109 Uiso 1 1 calc R
C7 C 0.0729(2) 0.3011(5) 0.29775(16) 0.0916(8) Uani 1 1 d .
H7 H 0.0302 0.3212 0.2219 0.110 Uiso 1 1 calc R
C8 C 0.15870(17) 0.4421(4) 0.34960(14) 0.0738(6) Uani 1 1 d .
H8 H 0.1741 0.5566 0.3096 0.089 Uiso 1 1 calc R
C9 C 0.42989(15) 0.5056(3) 0.74243(13) 0.0541(4) Uani 1 1 d .
C10 C 0.48432(17) 0.6836(3) 0.67347(15) 0.0599(4) Uani 1 1 d .
H10 H 0.5804 0.6526 0.6499 0.072 Uiso 1 1 calc R
C11 C 0.3868(2) 0.7100(3) 0.55844(16) 0.0679(5) Uani 1 1 d .
H11A H 0.3174 0.8119 0.5671 0.081 Uiso 1 1 calc R
H11B H 0.4423 0.7385 0.4911 0.081 Uiso 1 1 calc R
C12 C 0.49712(19) 0.8589(3) 0.75060(17) 0.0669(5) Uani 1 1 d .
H12A H 0.5671 0.8353 0.8164 0.080 Uiso 1 1 calc R
H12B H 0.5308 0.9661 0.7049 0.080 Uiso 1 1 calc R
C13 C 0.30460(16) 0.7618(3) 0.86003(13) 0.0574(4) Uani 1 1 d .
C14 C 0.33534(17) 0.5695(3) 0.84066(13) 0.0559(4) Uani 1 1 d .
C15 C 0.2734(2) 0.4329(4) 0.91124(15) 0.0742(6) Uani 1 1 d .
H15 H 0.2931 0.3031 0.8999 0.089 Uiso 1 1 calc R
C16 C 0.1833(3) 0.4852(5) 0.99784(18) 0.0884(8) Uani 1 1 d .
H16 H 0.1439 0.3917 1.0448 0.106 Uiso 1 1 calc R
C17 C 0.1523(2) 0.6775(5) 1.01387(15) 0.0836(7) Uani 1 1 d .
H17 H 0.0904 0.7134 1.0710 0.100 Uiso 1 1 calc R
C18 C 0.21261(18) 0.8166(4) 0.94583(14) 0.0697(5) Uani 1 1 d .
H18 H 0.1920 0.9461 0.9571 0.084 Uiso 1 1 calc R
C19 C 0.55681(19) 0.3854(3) 0.79453(17) 0.0723(5) Uani 1 1 d .
H19A H 0.5217 0.2752 0.8350 0.108 Uiso 1 1 calc GR
H19B H 0.6148 0.4626 0.8497 0.108 Uiso 1 1 calc GR
H19C H 0.6133 0.3434 0.7316 0.108 Uiso 1 1 calc GR
H1 H 0.275(2) 0.129(4) 0.683(2) 0.077(6) Uiso 1 1 d .

loop_
_atom_site_aniso_label
_atom_site_aniso_U_11
_atom_site_aniso_U_22
_atom_site_aniso_U_33
_atom_site_aniso_U_23
_atom_site_aniso_U_13
_atom_site_aniso_U_12
O1 0.0656(6) 0.0669(8) 0.0688(7) 0.0028(6) 0.0155(5) 0.0031(6)
N1 0.0492(6) 0.0673(10) 0.0511(6) 0.0089(7) 0.0000(5) -0.0036(6)
C1 0.0416(6) 0.0616(10) 0.0473(7) 0.0053(7) 0.0050(5) 0.0027(7)
C2 0.0454(7) 0.0723(12) 0.0457(7) 0.0076(7) 0.0101(5) 0.0063(7)
C3 0.0394(6) 0.0879(13) 0.0439(6) 0.0063(8) 0.0095(5) 0.0065(8)
C4 0.0381(6) 0.0845(13) 0.0484(7) 0.0004(8) 0.0062(5) -0.0023(7)
C5 0.0480(8) 0.1080(17) 0.0644(9) -0.0056(11) 0.0080(7) -0.0190(9)
C6 0.0526(9) 0.159(3) 0.0616(10) -0.0144(14) 0.0035(7) -0.0288(12)
C7 0.0532(9) 0.174(3) 0.0469(8) 0.0058(12) 0.0004(7) -0.0154(12)
C8 0.0508(8) 0.1244(19) 0.0466(7) 0.0150(10) 0.0071(6) 0.0016(10)
C9 0.0458(7) 0.0645(11) 0.0517(7) 0.0047(7) 0.0014(6) 0.0013(7)
C10 0.0497(7) 0.0682(11) 0.0633(9) 0.0033(8) 0.0150(6) -0.0036(8)
C11 0.0782(11) 0.0710(14) 0.0557(8) 0.0121(8) 0.0138(8) -0.0019(10)
C12 0.0555(9) 0.0713(13) 0.0752(10) -0.0008(9) 0.0139(7) -0.0083(8)
C13 0.0458(7) 0.0801(13) 0.0460(7) 0.0017(8) 0.0011(6) -0.0010(8)
C14 0.0500(8) 0.0734(12) 0.0439(7) 0.0045(7) 0.0012(5) -0.0047(7)
C15 0.0853(12) 0.0851(15) 0.0529(8) 0.0103(9) 0.0101(8) -0.0132(11)
C16 0.0869(13) 0.126(2) 0.0534(9) 0.0114(12) 0.0152(9) -0.0271(15)
C17 0.0603(9) 0.143(2) 0.0486(9) -0.0039(12) 0.0107(7) -0.0067(12)
C18 0.0549(9) 0.1039(16) 0.0501(8) -0.0086(9) 0.0026(7) 0.0044(9)
C19 0.0596(9) 0.0797(14) 0.0750(10) -0.0008(10) -0.0144(8) 0.0086(9)

loop_
_atom_type_symbol
_atom_type_description
_atom_type_scat_dispersion_real
_atom_type_scat_dispersion_imag
_atom_type_scat_source
C C 0.0181 0.0091 'International Tables Vol C Tables 4.2.6.8 and 6.1.1.4'
H H 0.0000 0.0000 'International Tables Vol C Tables 4.2.6.8 and 6.1.1.4'
N N 0.0311 0.0180 'International Tables Vol C Tables 4.2.6.8 and 6.1.1.4'
O O 0.0492 0.0322 'International Tables Vol C Tables 4.2.6.8 and 6.1.1.4'

loop_
_geom_angle_atom_site_label_1
_geom_angle_atom_site_label_2
_geom_angle_atom_site_label_3
_geom_angle
C13 O1 C12 113.01(15)
C1 N1 C4 107.21(13)
C1 N1 H1 129.2(14)
C4 N1 H1 122.8(14)
N1 C1 C9 134.07(13)
C2 C1 N1 111.13(13)
C2 C1 C9 114.66(15)
C1 C2 C3 107.26(16)
C1 C2 C11 111.57(14)
C3 C2 C11 141.08(15)
C4 C3 C2 106.20(13)
C8 C3 C2 135.3(2)
C8 C3 C4 118.47(18)
N1 C4 C3 108.20(14)
C5 C4 N1 129.53(17)
C5 C4 C3 122.27(15)
C4 C5 H5 121.4
C6 C5 C4 117.3(2)
C6 C5 H5 121.4
C5 C6 H6 119.3
C5 C6 C7 121.5(2)
C7 C6 H6 119.3
C6 C7 H7 119.2
C8 C7 C6 121.62(17)
C8 C7 H7 119.2
C3 C8 H8 120.6
C7 C8 C3 118.9(2)
C7 C8 H8 120.6
C1 C9 C10 99.53(12)
C1 C9 C14 110.04(12)
C1 C9 C19 114.95(16)
C14 C9 C10 110.86(15)
C14 C9 C19 110.57(13)
C19 C9 C10 110.43(14)
C9 C10 H10 107.4
C11 C10 C9 108.48(14)
C11 C10 H10 107.4
C12 C10 C9 111.65(13)
C12 C10 H10 107.4
C12 C10 C11 114.28(17)
C2 C11 C10 102.24(14)
C2 C11 H11A 111.3
C2 C11 H11B 111.3
C10 C11 H11A 111.3
C10 C11 H11B 111.3
H11A C11 H11B 109.2
O1 C12 C10 111.49(15)
O1 C12 H12A 109.3
O1 C12 H12B 109.3
C10 C12 H12A 109.3
C10 C12 H12B 109.3
H12A C12 H12B 108.0
O1 C13 C14 122.57(14)
O1 C13 C18 116.22(18)
C14 C13 C18 121.21(18)
C13 C14 C9 122.00(15)
C13 C14 C15 117.83(16)
C15 C14 C9 120.14(18)
C14 C15 H15 119.2
C16 C15 C14 121.6(2)
C16 C15 H15 119.2
C15 C16 H16 120.3
C17 C16 C15 119.4(2)
C17 C16 H16 120.3
C16 C17 H17 119.8
C18 C17 C16 120.44(19)
C18 C17 H17 119.8
C13 C18 H18 120.3
C17 C18 C13 119.5(2)
C17 C18 H18 120.3
C9 C19 H19A 109.5
C9 C19 H19B 109.5
C9 C19 H19C 109.5
H19A C19 H19B 109.5
H19A C19 H19C 109.5
H19B C19 H19C 109.5

loop_
_geom_bond_atom_site_label_1
_geom_bond_atom_site_label_2
_geom_bond_distance
O1 C12 1.442(2)
O1 C13 1.379(2)
N1 C1 1.376(2)
N1 C4 1.3894(19)
N1 H1 0.94(3)
C1 C2 1.348(2)
C1 C9 1.504(2)
C2 C3 1.431(2)
C2 C11 1.490(3)
C3 C4 1.413(3)
C3 C8 1.403(2)
C4 C5 1.385(3)
C5 H5 0.9300
C5 C6 1.381(3)
C6 H6 0.9300
C6 C7 1.382(4)
C7 H7 0.9300
C7 C8 1.371(4)
C8 H8 0.9300
C9 C10 1.564(2)
C9 C14 1.531(2)
C9 C19 1.536(2)
C10 H10 0.9800
C10 C11 1.546(3)
C10 C12 1.496(3)
C11 H11A 0.9700
C11 H11B 0.9700
C12 H12A 0.9700
C12 H12B 0.9700
C13 C14 1.386(3)
C13 C18 1.393(2)
C14 C15 1.391(3)
C15 H15 0.9300
C15 C16 1.383(3)
C16 H16 0.9300
C16 C17 1.380(4)
C17 H17 0.9300
C17 C18 1.379(4)
C18 H18 0.9300
C19 H19A 0.9600
C19 H19B 0.9600
C19 H19C 0.9600

loop_
_geom_torsion_atom_site_label_1
_geom_torsion_atom_site_label_2
_geom_torsion_atom_site_label_3
_geom_torsion_atom_site_label_4
_geom_torsion
O1 C13 C14 C9 -3.1(2)
O1 C13 C14 C15 179.05(15)
O1 C13 C18 C17 -179.37(14)
N1 C1 C2 C3 -0.43(16)
N1 C1 C2 C11 176.89(14)
N1 C1 C9 C10 173.19(16)
N1 C1 C9 C14 -70.4(2)
N1 C1 C9 C19 55.3(2)
N1 C4 C5 C6 178.77(17)
C1 N1 C4 C3 -1.05(15)
C1 N1 C4 C5 179.68(17)
C1 C2 C3 C4 -0.23(16)
C1 C2 C3 C8 179.52(18)
C1 C2 C11 C10 10.97(17)
C1 C9 C10 C11 17.89(16)
C1 C9 C10 C12 144.70(14)
C1 C9 C14 C13 -108.26(17)
C1 C9 C14 C15 69.59(19)
C2 C1 C9 C10 -11.66(16)
C2 C1 C9 C14 104.80(16)
C2 C1 C9 C19 -129.60(16)
C2 C3 C4 N1 0.79(15)
C2 C3 C4 C5 -179.87(15)
C2 C3 C8 C7 -179.88(18)
C3 C2 C11 C10 -173.11(18)
C3 C4 C5 C6 -0.4(3)
C4 N1 C1 C2 0.93(16)
C4 N1 C1 C9 176.20(15)
C4 C3 C8 C7 -0.2(3)
C4 C5 C6 C7 0.4(3)
C5 C6 C7 C8 -0.2(4)
C6 C7 C8 C3 0.1(3)
C8 C3 C4 N1 -179.01(14)
C8 C3 C4 C5 0.3(2)
C9 C1 C2 C3 -176.70(12)
C9 C1 C2 C11 0.62(18)
C9 C10 C11 C2 -18.06(17)
C9 C10 C12 O1 -58.9(2)
C9 C14 C15 C16 -177.60(17)
C10 C9 C14 C13 0.87(19)
C10 C9 C14 C15 178.71(15)
C11 C2 C3 C4 -176.3(2)
C11 C2 C3 C8 3.5(3)
C11 C10 C12 O1 64.72(19)
C12 O1 C13 C14 -26.2(2)
C12 O1 C13 C18 153.98(15)
C12 C10 C11 C2 -143.33(14)
C13 O1 C12 C10 57.46(19)
C13 C14 C15 C16 0.3(3)
C14 C9 C10 C11 -97.95(15)
C14 C9 C10 C12 28.85(18)
C14 C13 C18 C17 0.8(2)
C14 C15 C16 C17 0.8(3)
C15 C16 C17 C18 -1.2(3)
C16 C17 C18 C13 0.4(3)
C18 C13 C14 C9 176.73(13)
C18 C13 C14 C15 -1.2(2)
C19 C9 C10 C11 139.15(16)
C19 C9 C10 C12 -94.04(18)
C19 C9 C14 C13 123.68(17)
C19 C9 C14 C15 -58.5(2)
